data_4312179
loop_
_publ_author_name
'Philip L.W. Tregenna-Piggott'
'David Spichiger'
'Graham Carver'
'Beatrice Frey'
'Roland Meier'
'H\/ogni Weihe'
'John A. Cowan'
'Garry J. McIntyre'
'Gernot Zahn'
'Anne-Laure Barra'

_publ_contact_author
;
Philip L.W. Tregenna-Piggott
Department of Chemistry and Biochemistry
University of Bern 
Freiestrasse 3 
CH-3000 Bern 9
Switzerland
;
_publ_contact_author_email tregenna@iac.unibe.ch
_publ_contact_author_fax '+41 31 631 4322'
_publ_contact_author_phone '+41 31 631 4317'
_publ_section_title
;
 Structure and Bonding of the Vanadium(III) Hexa-Aqua Cation. 1.
 Experimental Characterization and Ligand-Field Analysis
;
_journal_name_full 'Inorganic Chemistry'
_journal_page_first 8049
_journal_page_last 8060
_journal_paper_doi 10.1021/ic049292l
_journal_volume 43
_journal_year 2004
_chemical_formula_sum 'C H18 N3 O14 S2 V'
_chemical_formula_weight 411.24
_chemical_name_systematic
; 
Guanidinium Hexaaqua Vanadium Disulphate 
;
_space_group_IT_number 157
_symmetry_cell_setting trigonal
_symmetry_space_group_name_Hall 'P 3 -2'
_symmetry_space_group_name_H-M 'P 3 1 m'
_atom_sites_solution_hydrogens geom
_atom_sites_solution_primary direct
_atom_sites_solution_secondary difmap
_audit_creation_method SHELXL-97
_cell_angle_alpha 90.00
_cell_angle_beta 90.00
_cell_angle_gamma 120.00
_cell_formula_units_Z 3
_cell_length_a 11.8116(4)
_cell_length_b 11.8116(4)
_cell_length_c 9.0311(3)
_cell_measurement_reflns_used 9521
_cell_measurement_temperature 295(2)
_cell_measurement_theta_max 33.73
_cell_measurement_theta_min 1.99
_cell_volume 1091.16(6)
_computing_cell_refinement 'CrystalClear (Rigaku Corp., 2000)'
_computing_data_collection 'CrystalClear (Rigaku Corp., 2000)'
_computing_data_reduction 'CrystalClear (Rigaku Corp., 2000)'
_computing_publication_material 'SHELXL-97 (Sheldrick, 1997)'
_computing_structure_refinement 'SHELXL-97 (Sheldrick, 1997)'
_computing_structure_solution 'SHELXS-97 (Sheldrick, 1990)'
_diffrn_ambient_temperature 295(2)
_diffrn_detector_area_resol_mean 14.63
_diffrn_measured_fraction_theta_full 0.997
_diffrn_measured_fraction_theta_max 0.997
_diffrn_measurement_device_type 'Rigaku AFC-7 with Mercury CCD'
_diffrn_measurement_method oscillation
_diffrn_radiation_monochromator graphite
_diffrn_radiation_source 'fine-focus sealed tube'
_diffrn_radiation_type MoK\a
_diffrn_radiation_wavelength 0.71073
_diffrn_reflns_av_R_equivalents 0.0204
_diffrn_reflns_av_sigmaI/netI 0.0139
_diffrn_reflns_limit_h_max 15
_diffrn_reflns_limit_h_min -17
_diffrn_reflns_limit_k_max 13
_diffrn_reflns_limit_k_min -17
_diffrn_reflns_limit_l_max 13
_diffrn_reflns_limit_l_min -13
_diffrn_reflns_number 15473
_diffrn_reflns_theta_full 30.98
_diffrn_reflns_theta_max 30.98
_diffrn_reflns_theta_min 1.99
_exptl_absorpt_coefficient_mu 1.045
_exptl_absorpt_correction_T_max 1.0000
_exptl_absorpt_correction_T_min 0.7687
_exptl_absorpt_correction_type empirical
_exptl_crystal_colour violet
_exptl_crystal_density_diffrn 1.878
_exptl_crystal_density_method 'not measured'
_exptl_crystal_description block
_exptl_crystal_F_000 636
_exptl_crystal_size_max 0.42
_exptl_crystal_size_mid 0.40
_exptl_crystal_size_min 0.28
_refine_diff_density_max 0.469
_refine_diff_density_min -0.728
_refine_diff_density_rms 0.062
_refine_ls_abs_structure_details 'Flack H D (1983), Acta Cryst. A39, 876-881'
_refine_ls_abs_structure_Flack 0.52(2)
_refine_ls_extinction_coef 0.016(2)
_refine_ls_extinction_expression Fc^*^=kFc[1+0.001xFc^2^\l^3^/sin(2\q)]^-1/4^
_refine_ls_extinction_method SHELXL
_refine_ls_goodness_of_fit_ref 1.116
_refine_ls_hydrogen_treatment mixed
_refine_ls_matrix_type full
_refine_ls_number_parameters 152
_refine_ls_number_reflns 2487
_refine_ls_number_restraints 19
_refine_ls_restrained_S_all 1.114
_refine_ls_R_factor_all 0.0273
_refine_ls_R_factor_gt 0.0268
_refine_ls_shift/su_max 0.002
_refine_ls_shift/su_mean 0.000
_refine_ls_structure_factor_coef Fsqd
_refine_ls_weighting_details 'calc w=1/[\s^2^(Fo^2^)+(0.0450P)^2^+0.2500P] where P=(Fo^2^+2Fc^2^)/3'
_refine_ls_weighting_scheme calc
_refine_ls_wR_factor_gt 0.0737
_refine_ls_wR_factor_ref 0.0744
_reflns_number_gt 2444
_reflns_number_total 2487
_reflns_threshold_expression >2sigma(I)
_cod_data_source_file ic049292lsi20040531_020941.cif
_cod_data_source_block ghvs
_cod_database_code 4312179

loop_
_symmetry_equiv_pos_as_xyz
'x, y, z'
'-y, x-y, z'
'-x+y, -x, z'
'y, x, z'
'x-y, -y, z'
'-x, -x+y, z'

loop_
_atom_site_label
_atom_site_type_symbol
_atom_site_fract_x
_atom_site_fract_y
_atom_site_fract_z
_atom_site_U_iso_or_equiv
_atom_site_adp_type
_atom_site_occupancy
_atom_site_symmetry_multiplicity
_atom_site_Wyckoff_symbol
_atom_site_calc_flag
_atom_site_refinement_flags
_atom_site_disorder_assembly
_atom_site_disorder_group
V1 V 0.0000 0.0000 0.54035(10) 0.01874(13) Uani 1 1 a d S . .
O1 O 0.0000 0.1398(2) 0.4180(3) 0.0308(4) Uani 1 3 c d SD . .
H1O H -0.0672(12) 0.132(3) 0.373(3) 0.056(10) Uiso 1 6 d d D . .
O2 O 0.0000 -0.13915(19) 0.6652(3) 0.0305(4) Uani 1 3 c d SD . .
H2O H -0.0679(12) -0.208(2) 0.691(4) 0.087(14) Uiso 1 6 d d D . .
V2 V 0.3333 0.6667 0.47616(7) 0.02052(12) Uani 1 2 b d S . .
O3 O 0.46875(16) 0.65963(14) 0.35253(19) 0.0318(4) Uani 1 6 d d D . .
H3O H 0.464(2) 0.5913(17) 0.316(3) 0.036(7) Uiso 1 6 d d D . .
H3P H 0.5363(19) 0.7271(16) 0.323(3) 0.032(6) Uiso 1 6 d d D . .
O4 O 0.47606(17) 0.80205(16) 0.59956(18) 0.0313(3) Uani 1 6 d d D . .
H4O H 0.534(2) 0.795(3) 0.644(3) 0.044(8) Uiso 1 6 d d D . .
H4P H 0.472(3) 0.867(2) 0.628(4) 0.053(9) Uiso 1 6 d d D . .
S1 S 0.34947(5) 0.0000 0.78436(3) 0.02238(12) Uani 1 3 c d S . .
O5 O 0.34288(15) 0.11743(16) 0.7457(2) 0.0330(3) Uani 1 6 d d . . .
O6 O 0.45564(18) 0.0000 0.6970(3) 0.0332(5) Uani 1 3 c d S . .
O7 O 0.3751(2) 0.0000 0.9409(3) 0.0467(5) Uani 1 3 c d S . .
S2 S 0.0000 0.68351(5) 0.21564(3) 0.02165(12) Uani 1 3 c d S . .
O8 O -0.11773(16) 0.67528(15) 0.2848(2) 0.0339(3) Uani 1 6 d d . . .
O9 O 0.0000 0.55954(17) 0.2406(2) 0.0288(4) Uani 1 3 c d S . .
O10 O 0.0000 0.70731(19) 0.0576(2) 0.0387(5) Uani 1 3 c d S . .
C1 C 0.0000 1.0000 0.0231(5) 0.0233(7) Uani 1 1 a d S . .
N1 N -0.1120(2) 0.8880(2) 0.0232(3) 0.0321(5) Uani 1 3 c d SD . .
H1N H -0.1828(18) 0.8920(14) 0.015(3) 0.031(7) Uiso 1 6 d d D . .
C2 C 0.3333 0.6667 0.9789(3) 0.0253(5) Uani 1 2 b d SD . .
N2 N 0.4407(2) 0.7817(2) 0.9774(3) 0.0465(5) Uani 1 6 d d D . .
H2N H 0.433(2) 0.8510(18) 0.978(5) 0.094(11) Uiso 1 6 d d D . .
H2M H 0.5148(18) 0.783(2) 0.985(5) 0.094(11) Uiso 1 6 d d D . .

loop_
_atom_site_aniso_label
_atom_site_aniso_U_11
_atom_site_aniso_U_22
_atom_site_aniso_U_33
_atom_site_aniso_U_23
_atom_site_aniso_U_13
_atom_site_aniso_U_12
V1 0.0169(2) 0.0169(2) 0.0224(3) 0.000 0.000 0.00846(10)
O1 0.0222(9) 0.0295(8) 0.0381(10) 0.0115(7) 0.000 0.0111(5)
O2 0.0228(10) 0.0270(7) 0.0401(11) 0.0109(7) 0.000 0.0114(5)
V2 0.01745(14) 0.01745(14) 0.0267(3) 0.000 0.000 0.00872(7)
O3 0.0261(7) 0.0204(7) 0.0453(9) -0.0027(5) 0.0118(6) 0.0089(5)
O4 0.0300(7) 0.0277(7) 0.0393(7) -0.0114(6) -0.0119(6) 0.0168(6)
S1 0.01761(18) 0.0198(3) 0.0305(3) 0.000 0.00072(18) 0.00990(13)
O5 0.0254(7) 0.0190(6) 0.0575(9) 0.0017(6) 0.0031(6) 0.0134(5)
O6 0.0231(7) 0.0239(9) 0.0529(12) 0.000 0.0095(7) 0.0119(5)
O7 0.0515(9) 0.0577(16) 0.0330(10) 0.000 -0.0054(9) 0.0289(8)
S2 0.0196(3) 0.01642(17) 0.0300(3) 0.00006(17) 0.000 0.00980(13)
O8 0.0234(7) 0.0224(7) 0.0559(9) -0.0030(6) 0.0067(6) 0.0113(5)
O9 0.0229(9) 0.0211(7) 0.0431(10) 0.0021(6) 0.000 0.0115(4)
O10 0.0566(15) 0.0358(7) 0.0306(9) 0.0031(7) 0.000 0.0283(7)
C1 0.0237(12) 0.0237(12) 0.0226(16) 0.000 0.000 0.0118(6)
N1 0.0242(8) 0.0242(8) 0.0437(13) -0.0001(8) -0.0001(8) 0.0090(9)
C2 0.0274(8) 0.0274(8) 0.0210(10) 0.000 0.000 0.0137(4)
N2 0.0400(10) 0.0385(10) 0.0453(10) -0.0040(8) -0.0040(9) 0.0079(9)

loop_
_atom_type_symbol
_atom_type_description
_atom_type_scat_dispersion_real
_atom_type_scat_dispersion_imag
_atom_type_scat_source
C C 0.0033 0.0016 'International Tables Vol C Tables 4.2.6.8 and 6.1.1.4'
H H 0.0000 0.0000 'International Tables Vol C Tables 4.2.6.8 and 6.1.1.4'
N N 0.0061 0.0033 'International Tables Vol C Tables 4.2.6.8 and 6.1.1.4'
O O 0.0106 0.0060 'International Tables Vol C Tables 4.2.6.8 and 6.1.1.4'
S S 0.1246 0.1234 'International Tables Vol C Tables 4.2.6.8 and 6.1.1.4'
V V 0.3005 0.5294 'International Tables Vol C Tables 4.2.6.8 and 6.1.1.4'

loop_
_geom_angle_atom_site_label_1
_geom_angle_atom_site_label_2
_geom_angle_atom_site_label_3
_geom_angle
_geom_angle_site_symmetry_1
_geom_angle_site_symmetry_3
_geom_angle_publ_flag
O1 V1 O1 92.06(10) 2 . ?
O1 V1 O1 92.06(10) 2 3 ?
O1 V1 O1 92.06(10) . 3 ?
O1 V1 O2 179.33(12) 2 2 ?
O1 V1 O2 88.40(6) . 2 ?
O1 V1 O2 88.40(6) 3 2 ?
O1 V1 O2 88.40(6) 2 3 ?
O1 V1 O2 88.40(6) . 3 ?
O1 V1 O2 179.33(11) 3 3 ?
O2 V1 O2 91.13(10) 2 3 ?
O1 V1 O2 88.40(6) 2 . ?
O1 V1 O2 179.33(11) . . ?
O1 V1 O2 88.40(6) 3 . ?
O2 V1 O2 91.13(10) 2 . ?
O2 V1 O2 91.13(10) 3 . ?
V1 O1 H1O 124.4(15) . . ?
V1 O2 H2O 124.0(16) . . ?
O3 V2 O3 91.49(7) 2_665 3_565 ?
O3 V2 O3 91.49(7) 2_665 . ?
O3 V2 O3 91.49(7) 3_565 . ?
O3 V2 O4 88.40(7) 2_665 2_665 ?
O3 V2 O4 88.52(7) 3_565 2_665 ?
O3 V2 O4 179.88(8) . 2_665 ?
O3 V2 O4 88.52(7) 2_665 . ?
O3 V2 O4 179.88(8) 3_565 . ?
O3 V2 O4 88.40(7) . . ?
O4 V2 O4 91.59(8) 2_665 . ?
O3 V2 O4 179.88(9) 2_665 3_565 ?
O3 V2 O4 88.40(7) 3_565 3_565 ?
O3 V2 O4 88.52(7) . 3_565 ?
O4 V2 O4 91.59(8) 2_665 3_565 ?
O4 V2 O4 91.59(8) . 3_565 ?
V2 O3 H3O 126.3(16) . . ?
V2 O3 H3P 122.6(15) . . ?
H3O O3 H3P 111(2) . . ?
V2 O4 H4O 126.4(18) . . ?
V2 O4 H4P 119.7(19) . . ?
H4O O4 H4P 112(2) . . ?
O7 S1 O5 110.01(10) . 5 ?
O7 S1 O5 110.01(10) . . ?
O5 S1 O5 109.64(13) 5 . ?
O7 S1 O6 110.11(16) . . ?
O5 S1 O6 108.52(9) 5 . ?
O5 S1 O6 108.52(9) . . ?
O10 S2 O9 109.89(13) . . ?
O10 S2 O8 109.61(9) . 6 ?
O9 S2 O8 109.54(8) . 6 ?
O10 S2 O8 109.61(9) . . ?
O9 S2 O8 109.54(8) . . ?
O8 S2 O8 108.62(13) 6 . ?
N1 C1 N1 120.000(2) 3_465 . ?
N1 C1 N1 120.000(2) 3_465 2_675 ?
N1 C1 N1 120.000(1) . 2_675 ?
C1 N1 H1N 117.2(10) . . ?
N2 C2 N2 119.990(7) 2_665 . ?
N2 C2 N2 119.990(9) 2_665 3_565 ?
N2 C2 N2 119.990(8) . 3_565 ?
C2 N2 H2N 118.4(14) . . ?
C2 N2 H2M 117.2(13) . . ?
H2N N2 H2M 124(2) . . ?

loop_
_geom_bond_atom_site_label_1
_geom_bond_atom_site_label_2
_geom_bond_distance
_geom_bond_site_symmetry_2
_geom_bond_publ_flag
V1 O1 1.987(2) 2 ?
V1 O1 1.987(2) . ?
V1 O1 1.987(2) 3 ?
V1 O2 1.993(2) 2 ?
V1 O2 1.993(2) 3 ?
V1 O2 1.993(2) . ?
O1 H1O 0.857(16) . ?
O2 H2O 0.839(16) . ?
V2 O3 1.9861(16) 2_665 ?
V2 O3 1.9861(16) 3_565 ?
V2 O3 1.9861(16) . ?
V2 O4 1.9863(16) 2_665 ?
V2 O4 1.9863(16) . ?
V2 O4 1.9863(16) 3_565 ?
O3 H3O 0.850(15) . ?
O3 H3P 0.840(16) . ?
O4 H4O 0.837(16) . ?
O4 H4P 0.836(16) . ?
S1 O7 1.446(3) . ?
S1 O5 1.4696(17) 5 ?
S1 O5 1.4696(17) . ?
S1 O6 1.482(2) . ?
S2 O10 1.455(2) . ?
S2 O9 1.482(2) . ?
S2 O8 1.4829(17) 6 ?
S2 O8 1.4829(17) . ?
C1 N1 1.323(2) 3_465 ?
C1 N1 1.323(2) . ?
C1 N1 1.323(2) 2_675 ?
N1 H1N 0.864(16) . ?
C2 N2 1.316(2) 2_665 ?
C2 N2 1.316(2) . ?
C2 N2 1.316(2) 3_565 ?
N2 H2N 0.866(18) . ?
N2 H2M 0.872(17) . ?
